data_7132292
loop_
_publ_author_name
'Hu, Jian-Hang'
'Wang, Cheng-Hui'
'Bai, Qing-hong'
'Chen, Lixia'
'Zhao, anting'
'Yuan, Shang-Wei'
'Chen, Qing'
'Ma, PeiHua'
'Tao, Zhu'
'Xiao, Xin'

_publ_section_title
;
 Cucurbit[7]uril-based carbon dots for recognizing histamine
;
_journal_name_full 'Chemical Communications'
_journal_paper_doi 10.1039/D3CC03750A
_journal_year 2023
_chemical_formula_moiety '2(Cd Cl4), C42 H48 Ca N28 O17, C5 H9 O4, 12[H2O]'
_chemical_formula_sum 'C47 H81 Ca Cd2 Cl8 N28 O33'
_chemical_formula_weight 1898.68
_space_group_crystal_system monoclinic
_space_group_IT_number 14
_space_group_name_Hall '-P 2yn'
_space_group_name_H-M_alt 'P 1 21/n 1'
_atom_sites_solution_hydrogens mixed
_atom_sites_solution_primary iterative
_audit_creation_date 2023-09-12
_audit_creation_method
;
Olex2 1.5
(compiled 2022.04.07 svn.rca3783a0 for OlexSys, GUI svn.r6498)
;
_audit_update_record
;
2023-09-12 deposited with the CCDC.	2023-11-01 downloaded from the CCDC.
;
_cell_angle_alpha 90
_cell_angle_beta 94.92(3)
_cell_angle_gamma 90
_cell_formula_units_Z 4
_cell_length_a 16.852(3)
_cell_length_b 17.108(3)
_cell_length_c 29.168(6)
_cell_measurement_reflns_used 9388
_cell_measurement_temperature 273.15
_cell_measurement_theta_max 28.09
_cell_measurement_theta_min 2.42
_cell_volume 8378(3)
_computing_cell_refinement 'SAINT V8.38A (Bruker, 2018)'
_computing_data_reduction 'SAINT V8.38A (Bruker, 2018)'
_computing_molecular_graphics 'Olex2 1.5 (Dolomanov et al., 2009)'
_computing_publication_material 'Olex2 1.5 (Dolomanov et al., 2009)'
_computing_structure_refinement 'SHELXL 2018/3 (Sheldrick, 2015)'
_computing_structure_solution 'olex2.solve 1.5 (Bourhis et al., 2015)'
_diffrn_ambient_temperature 273.15
_diffrn_measured_fraction_theta_full 0.997
_diffrn_measured_fraction_theta_max 0.992
_diffrn_measurement_device_type 'Bruker APEX-II CCD'
_diffrn_measurement_method '\f and \w scans'
_diffrn_radiation_type MoK\a
_diffrn_radiation_wavelength 0.71073
_diffrn_reflns_av_R_equivalents 0.0809
_diffrn_reflns_av_unetI/netI 0.0450
_diffrn_reflns_Laue_measured_fraction_full 0.997
_diffrn_reflns_Laue_measured_fraction_max 0.992
_diffrn_reflns_limit_h_max 18
_diffrn_reflns_limit_h_min -23
_diffrn_reflns_limit_k_max 24
_diffrn_reflns_limit_k_min -23
_diffrn_reflns_limit_l_max 41
_diffrn_reflns_limit_l_min -41
_diffrn_reflns_number 254259
_diffrn_reflns_point_group_measured_fraction_full 0.997
_diffrn_reflns_point_group_measured_fraction_max 0.992
_diffrn_reflns_theta_full 25.242
_diffrn_reflns_theta_max 30.387
_diffrn_reflns_theta_min 2.268
_diffrn_source_current 1.4
_diffrn_source_power 0.07
_diffrn_source_voltage 50.0
_diffrn_standards_number 0
_exptl_absorpt_coefficient_mu 0.901
_exptl_absorpt_correction_T_max 0.7460
_exptl_absorpt_correction_T_min 0.6354
_exptl_absorpt_correction_type multi-scan
_exptl_absorpt_process_details
;
SADABS-2016/2 (Bruker,2016/2) was used for absorption correction.
wR2(int) was 0.1340 before and 0.0780 after correction.
The Ratio of minimum to maximum transmission is 0.8517.
The \l/2 correction factor is Not present.
;
_exptl_crystal_colour 'clear light colourless'
_exptl_crystal_colour_lustre clear
_exptl_crystal_colour_modifier light
_exptl_crystal_colour_primary colourless
_exptl_crystal_density_diffrn 1.505
_exptl_crystal_description block
_exptl_crystal_F_000 3820
_exptl_crystal_size_max 0.22
_exptl_crystal_size_mid 0.15
_exptl_crystal_size_min 0.12
_refine_diff_density_max 1.218
_refine_diff_density_min -1.214
_refine_diff_density_rms 0.149
_refine_ls_extinction_method none
_refine_ls_goodness_of_fit_ref 1.024
_refine_ls_hydrogen_treatment constr
_refine_ls_matrix_type full
_refine_ls_number_parameters 972
_refine_ls_number_reflns 25102
_refine_ls_number_restraints 9
_refine_ls_restrained_S_all 1.024
_refine_ls_R_factor_all 0.1111
_refine_ls_R_factor_gt 0.0949
_refine_ls_shift/su_max 0.001
_refine_ls_shift/su_mean 0.000
_refine_ls_structure_factor_coef Fsqd
_refine_ls_weighting_details 'w=1/[\s^2^(Fo^2^)+(0.1004P)^2^+61.8883P] where P=(Fo^2^+2Fc^2^)/3'
_refine_ls_weighting_scheme calc
_refine_ls_wR_factor_gt 0.2506
_refine_ls_wR_factor_ref 0.2609
_reflns_Friedel_coverage 0.000
_reflns_number_gt 19379
_reflns_number_total 25102
_reflns_threshold_expression 'I > 2\s(I)'
_cod_data_source_file d3cc03750a2.cif
_cod_data_source_block a_pl_sq
_cod_database_code 7132292
_shelx_shelxl_version_number 2018/3
_shelx_space_group_comment
;
The symmetry employed for this shelxl refinement is uniquely defined
by the following loop, which should always be used as a source of
symmetry information in preference to the above space-group names.
They are only intended as comments.
;
_shelx_estimated_absorpt_t_max 0.900
_shelx_estimated_absorpt_t_min 0.826
_olex2_refinement_description
;
1. Fixed Uiso
 At 1.2 times of:
  All C(H) groups, All C(H,H) groups
 At 1.5 times of:
  All C(H,H,H) groups, All O(H) groups, All O(H,H) groups
2. Restrained distances
 Ca03-H20B \\sim Ca03-H20A
 with sigma of 0.02
 Ca03-H21A \\sim Ca03-H21B
 with sigma of 0.02
 Ca03-H19A \\sim Ca03-H19B
 with sigma of 0.02
3. Uiso/Uaniso restraints and constraints
Uanis(O17) \\sim Ueq: with sigma of 0.001 and sigma for terminal atoms of 0.002
4. Rigid body (RIGU) restrains
 O17
 with sigma for 1-2 distances of 0.001 and sigma for 1-3 distances of 0.002
5.a Riding coordinates:
 O20(H20A,H20B)
5.b Free rotating group:
 O21(H21A,H21B), O19(H19A,H19B)
5.c Ternary CH refined with riding coordinates:
 C21(H21), C23(H23), C25(H25), C20(H20), C18(H18), C22(H22), C24(H24),
 C19(H19), C16(H16), C26(H26), C27(H27), C17(H17), C28(H28), C15(H15)
5.d Secondary CH2 refined with riding coordinates:
 C36(H36A,H36B), C10(H10A,H10B), C8(H8A,H8B), C38(H38A,H38B), C2(H2A,H2B),
 C6(H6A,H6B), C30(H30A,H30B), C42(H42A,H42B), C34(H34A,H34B), C32(H32A,H32B),
 C40(H40A,H40B), C12(H12A,H12B), C4(H4A,H4B), C14(H14A,H14B), C43(H43A,H43B)
5.e Aromatic/amide H refined with riding coordinates:
 C46(H46)
5.f Tetrahedral OH refined with riding coordinates:
 O16(H16A), O17(H17A)
5.g Idealised Me refined as rotating group:
 C47(H47A,H47B,H47C)
5.h Idealised tetrahedral OH refined as rotating group:
 O18(H18A)
;
_smtbx_masks_special_details
;
A solvent mask was calculated and 488 electrons were 
found in a volume of 1976\%A^3^ in 1 void per unit cell. 
This is consistent with the presence of 
12[H2O] per Asymmetric Unit 
which account for 480 electrons 
per unit cell.
;
_smtbx_masks_void_probe_radius 1.2
_smtbx_masks_void_truncation_radius 1.2
_platon_squeeze_special_details
;
A solvent mask was calculated and 592 electrons were 
found in a volume of 1928\%A^3^ in 1 void per unit cell. 
This is consistent with the presence of 
12[H2O] per Asymmetric Unit 
which account for 560 electrons 
per unit cell.
;
_platon_squeeze_void_probe_radius 1.20
_olex2_submission_special_instructions 'No special instructions were received'

loop_
_space_group_symop_operation_xyz
'x, y, z'
'-x+1/2, y+1/2, -z+1/2'
'-x, -y, -z'
'x-1/2, -y-1/2, z-1/2'

loop_
_atom_site_label
_atom_site_type_symbol
_atom_site_fract_x
_atom_site_fract_y
_atom_site_fract_z
_atom_site_U_iso_or_equiv
_atom_site_adp_type
_atom_site_occupancy
_atom_site_site_symmetry_order
_atom_site_calc_flag
_atom_site_refinement_flags_posn
_atom_site_refinement_flags_adp
_atom_site_refinement_flags_occupancy
_atom_site_disorder_assembly
_atom_site_disorder_group
Cd2 Cd 1.24855(3) 0.56473(3) 0.66967(2) 0.04792(13) Uani 1 1 d . . . . .
Cd1 Cd 0.23663(3) 0.28478(3) 0.51087(2) 0.04857(13) Uani 1 1 d . . . . .
Ca03 Ca 0.59622(6) -0.00253(6) 0.66693(3) 0.02771(19) Uani 1 1 d D . . . .
Cl4 Cl 0.36123(9) 0.26865(11) 0.47225(5) 0.0482(4) Uani 1 1 d . . . . .
Cl8 Cl 1.34992(10) 0.61848(12) 0.62298(5) 0.0540(4) Uani 1 1 d . . . . .
Cl2 Cl 0.24716(12) 0.40041(12) 0.55956(6) 0.0587(4) Uani 1 1 d . . . . .
Cl5 Cl 1.11904(10) 0.58205(12) 0.62444(7) 0.0584(4) Uani 1 1 d . . . . .
Cl6 Cl 1.27668(12) 0.43082(12) 0.69697(8) 0.0652(5) Uani 1 1 d . . . . .
Cl1 Cl 0.11079(10) 0.28102(14) 0.46211(7) 0.0634(5) Uani 1 1 d . . . . .
Cl7 Cl 1.24638(14) 0.64622(17) 0.74011(9) 0.0805(7) Uani 1 1 d . . . . .
Cl3 Cl 0.23509(17) 0.16941(17) 0.56302(11) 0.0888(8) Uani 1 1 d . . . . .
O11 O 0.6228(2) 0.0633(2) 0.73751(13) 0.0330(8) Uani 1 1 d . . . . .
O4 O 0.8674(2) 0.36886(19) 0.85668(13) 0.0318(7) Uani 1 1 d . . . . .
O6 O 0.9258(2) 0.5086(2) 0.65359(14) 0.0385(9) Uani 1 1 d . . . . .
O5 O 0.9874(3) 0.4310(2) 0.78429(13) 0.0358(8) Uani 1 1 d . . . . .
O12 O 0.8501(2) 0.0728(2) 0.74713(13) 0.0351(8) Uani 1 1 d . . . . .
O2 O 0.5247(3) 0.4354(2) 0.72268(17) 0.0435(10) Uani 1 1 d . . . . .
O10 O 0.5068(3) 0.1077(2) 0.65518(13) 0.0387(9) Uani 1 1 d . . . . .
N19 N 0.6668(2) 0.1276(2) 0.80371(13) 0.0245(7) Uani 1 1 d . . . . .
N4 N 0.6693(2) 0.2513(2) 0.84347(15) 0.0274(8) Uani 1 1 d . . . . .
O7 O 0.7618(3) 0.5633(3) 0.57276(15) 0.0409(9) Uani 1 1 d . . . . .
N20 N 0.8094(2) 0.1192(2) 0.81605(14) 0.0275(8) Uani 1 1 d . . . . .
O3 O 0.6379(2) 0.3798(2) 0.82491(16) 0.0406(9) Uani 1 1 d . . . . .
N5 N 0.8136(2) 0.2460(2) 0.85461(14) 0.0264(8) Uani 1 1 d . . . . .
N18 N 0.5418(2) 0.1439(2) 0.77599(14) 0.0275(8) Uani 1 1 d . . . . .
N22 N 1.0367(3) 0.1867(3) 0.75254(16) 0.0331(9) Uani 1 1 d . . . . .
N21 N 0.9341(3) 0.1420(2) 0.79890(15) 0.0289(8) Uani 1 1 d . . . . .
N12 N 0.7099(3) 0.4676(3) 0.52299(15) 0.0320(9) Uani 1 1 d . . . . .
N8 N 1.0534(3) 0.3648(2) 0.73021(15) 0.0300(8) Uani 1 1 d . . . . .
N7 N 1.0387(3) 0.3071(2) 0.79711(15) 0.0306(8) Uani 1 1 d . . . . .
N28 N 0.5921(3) 0.3108(3) 0.52348(16) 0.0340(9) Uani 1 1 d . . . . .
N3 N 0.5516(3) 0.2767(2) 0.80619(16) 0.0315(9) Uani 1 1 d . . . . .
N2 N 0.4671(3) 0.3176(3) 0.73818(17) 0.0335(9) Uani 1 1 d . . . . .
O9 O 0.5900(3) 0.1828(2) 0.54861(17) 0.0509(11) Uani 1 1 d . . . . .
O8 O 0.7964(4) 0.2203(3) 0.5166(2) 0.0583(13) Uani 1 1 d . . . . .
N23 N 1.0873(3) 0.2413(3) 0.69324(17) 0.0359(10) Uani 1 1 d . . . . .
N1 N 0.4556(3) 0.3619(2) 0.66680(17) 0.0313(9) Uani 1 1 d . . . . .
N6 N 0.9427(2) 0.2587(2) 0.84722(15) 0.0280(8) Uani 1 1 d . . . . .
N10 N 0.9623(3) 0.4557(3) 0.58578(15) 0.0308(8) Uani 1 1 d . . . . .
N14 N 0.4984(3) 0.4107(3) 0.59489(17) 0.0353(9) Uani 1 1 d . . . . .
N27 N 0.7248(3) 0.3318(3) 0.49874(17) 0.0386(10) Uani 1 1 d . . . . .
N16 N 0.4489(3) 0.2277(2) 0.63943(15) 0.0291(8) Uani 1 1 d . . . . .
N9 N 1.0224(3) 0.4119(2) 0.65251(15) 0.0295(8) Uani 1 1 d . . . . .
N17 N 0.4533(3) 0.1828(2) 0.71076(15) 0.0289(8) Uani 1 1 d . . . . .
N15 N 0.5008(3) 0.2755(2) 0.56971(16) 0.0337(9) Uani 1 1 d . . . . .
O1 O 0.5718(3) 0.5243(3) 0.60652(19) 0.0530(12) Uani 1 1 d . . . . .
N11 N 0.8415(3) 0.4765(3) 0.53714(16) 0.0358(9) Uani 1 1 d . . . . .
N13 N 0.5736(3) 0.4499(3) 0.54038(18) 0.0360(10) Uani 1 1 d . . . . .
O14 O 1.0039(3) 0.1948(3) 0.57519(18) 0.0554(12) Uani 1 1 d . . . . .
N24 N 1.0693(3) 0.2941(3) 0.61598(17) 0.0365(10) Uani 1 1 d . . . . .
C21 C 0.9314(3) 0.1755(3) 0.84496(16) 0.0259(9) Uani 1 1 d . . . . .
H21 H 0.967262 0.148073 0.867806 0.031 Uiso 1 1 calc R U . . .
N25 N 0.9828(3) 0.3240(3) 0.55765(17) 0.0416(11) Uani 1 1 d . . . . .
O13 O 1.0259(4) 0.1226(3) 0.68227(17) 0.0565(13) Uani 1 1 d . . . . .
O20 O 0.7353(3) -0.0207(3) 0.6914(2) 0.0671(17) Uani 1 1 d . . . . .
H20A H 0.762879 0.008463 0.710238 0.101 Uiso 1 1 d DR U . . .
H20B H 0.758799 -0.064747 0.693508 0.101 Uiso 1 1 d DR U . . .
C7 C 0.8632(3) 0.1079(3) 0.78402(17) 0.0270(9) Uani 1 1 d . . . . .
C39 C 0.6210(3) 0.3095(3) 0.82443(16) 0.0268(9) Uani 1 1 d . . . . .
C31 C 0.7709(3) 0.5082(3) 0.54704(17) 0.0301(9) Uani 1 1 d . . . . .
O21 O 0.5005(4) -0.0310(3) 0.6026(2) 0.0676(16) Uani 1 1 d G . . . .
H21A H 0.478394 -0.001529 0.581771 0.101 Uiso 1 1 d DG U . . .
H21B H 0.461370 -0.060322 0.599552 0.101 Uiso 1 1 d DG U . . .
C37 C 0.8739(3) 0.2984(3) 0.85297(15) 0.0256(8) Uani 1 1 d . . . . .
C36 C 1.0180(3) 0.2968(3) 0.84397(16) 0.0265(9) Uani 1 1 d . . . . .
H36A H 1.059321 0.266243 0.860813 0.032 Uiso 1 1 calc R U . . .
H36B H 1.016587 0.347627 0.858594 0.032 Uiso 1 1 calc R U . . .
C23 C 0.6333(3) 0.1753(3) 0.83825(16) 0.0257(8) Uani 1 1 d . . . . .
H23 H 0.632605 0.147920 0.867729 0.031 Uiso 1 1 calc R U . . .
C9 C 0.6110(3) 0.1067(3) 0.76907(16) 0.0250(8) Uani 1 1 d . . . . .
C33 C 0.9656(3) 0.4638(3) 0.63264(18) 0.0294(9) Uani 1 1 d . . . . .
C10 C 0.4684(3) 0.1298(3) 0.74792(17) 0.0288(9) Uani 1 1 d . . . . .
H10A H 0.469607 0.077153 0.735656 0.035 Uiso 1 1 calc R U . . .
H10B H 0.424520 0.132550 0.767345 0.035 Uiso 1 1 calc R U . . .
C25 C 0.4178(3) 0.2592(3) 0.71414(17) 0.0274(9) Uani 1 1 d . . . . .
H25 H 0.365467 0.255844 0.726306 0.033 Uiso 1 1 calc R U . . .
C13 C 0.5632(3) 0.2497(3) 0.54747(18) 0.0332(10) Uani 1 1 d . . . . .
N26 N 0.8556(3) 0.3410(3) 0.51341(19) 0.0426(11) Uani 1 1 d . . . . .
C20 C 1.0835(3) 0.2509(3) 0.77354(18) 0.0287(9) Uani 1 1 d . . . . .
H20 H 1.130578 0.232513 0.792544 0.034 Uiso 1 1 calc R U . . .
C8 C 0.7354(3) 0.0776(3) 0.81538(18) 0.0281(9) Uani 1 1 d . . . . .
H8A H 0.730741 0.054562 0.845411 0.034 Uiso 1 1 calc R U . . .
H8B H 0.735442 0.035493 0.793140 0.034 Uiso 1 1 calc R U . . .
C18 C 1.0683(3) 0.3778(3) 0.61704(18) 0.0305(10) Uani 1 1 d . . . . .
H18 H 1.122120 0.399714 0.618020 0.037 Uiso 1 1 calc R U . . .
C22 C 0.8432(3) 0.1650(3) 0.85441(16) 0.0245(8) Uani 1 1 d . . . . .
H22 H 0.837932 0.138728 0.883855 0.029 Uiso 1 1 calc R U . . .
C38 C 0.7401(3) 0.2656(3) 0.87395(16) 0.0273(9) Uani 1 1 d . . . . .
H38A H 0.741503 0.320468 0.882391 0.033 Uiso 1 1 calc R U . . .
H38B H 0.736622 0.235498 0.901886 0.033 Uiso 1 1 calc R U . . .
C5 C 1.0472(3) 0.1781(3) 0.70707(19) 0.0345(10) Uani 1 1 d . . . . .
C24 C 0.5473(3) 0.1933(3) 0.81612(17) 0.0277(9) Uani 1 1 d . . . . .
H24 H 0.506318 0.181188 0.836920 0.033 Uiso 1 1 calc R U . . .
C2 C 0.9375(4) 0.3121(4) 0.5141(2) 0.0412(13) Uani 1 1 d . . . . .
H2A H 0.936338 0.256638 0.507026 0.049 Uiso 1 1 calc R U . . .
H2B H 0.964091 0.338427 0.490213 0.049 Uiso 1 1 calc R U . . .
C6 C 1.0069(3) 0.1230(3) 0.77888(18) 0.0308(10) Uani 1 1 d . . . . .
H6A H 0.997709 0.077932 0.758962 0.037 Uiso 1 1 calc R U . . .
H6B H 1.047098 0.108824 0.803247 0.037 Uiso 1 1 calc R U . . .
C19 C 1.1058(3) 0.2958(3) 0.73022(19) 0.0306(10) Uani 1 1 d . . . . .
H19 H 1.162204 0.310647 0.732697 0.037 Uiso 1 1 calc R U . . .
C16 C 0.8324(4) 0.4201(3) 0.50016(18) 0.0359(11) Uani 1 1 d . . . . .
H16 H 0.858001 0.437634 0.473034 0.043 Uiso 1 1 calc R U . . .
C41 C 0.4870(3) 0.3776(3) 0.7105(2) 0.0338(11) Uani 1 1 d . . . . .
C35 C 1.0227(3) 0.3732(3) 0.77161(17) 0.0284(9) Uani 1 1 d . . . . .
C30 C 0.6304(3) 0.4962(3) 0.5180(2) 0.0333(10) Uani 1 1 d . . . . .
H30A H 0.613198 0.499327 0.485483 0.040 Uiso 1 1 calc R U . . .
H30B H 0.630061 0.548903 0.530348 0.040 Uiso 1 1 calc R U . . .
C11 C 0.4735(3) 0.1678(3) 0.66755(17) 0.0265(9) Uani 1 1 d . . . . .
O16 O 0.6803(3) 0.4056(3) 0.7010(3) 0.080(2) Uani 1 1 d . . . . .
H16A H 0.637157 0.416691 0.710350 0.119 Uiso 1 1 calc R U . . .
C42 C 0.4472(3) 0.4219(3) 0.6317(2) 0.0347(11) Uani 1 1 d . . . . .
H42A H 0.392269 0.423003 0.618651 0.042 Uiso 1 1 calc R U . . .
H42B H 0.458989 0.472259 0.645913 0.042 Uiso 1 1 calc R U . . .
C34 C 1.0585(3) 0.4285(3) 0.69847(19) 0.0343(11) Uani 1 1 d . . . . .
H34A H 1.114204 0.441380 0.696538 0.041 Uiso 1 1 calc R U . . .
H34B H 1.032749 0.473898 0.710423 0.041 Uiso 1 1 calc R U . . .
C26 C 0.4107(3) 0.2903(3) 0.66357(18) 0.0276(9) Uani 1 1 d . . . . .
H26 H 0.355241 0.298541 0.651557 0.033 Uiso 1 1 calc R U . . .
C27 C 0.4796(3) 0.3555(3) 0.55796(19) 0.0324(10) Uani 1 1 d . . . . .
H27 H 0.424196 0.360021 0.545052 0.039 Uiso 1 1 calc R U . . .
C17 C 1.0186(3) 0.3986(3) 0.57182(19) 0.0345(11) Uani 1 1 d . . . . .
H17 H 1.051743 0.419538 0.548704 0.041 Uiso 1 1 calc R U . . .
C32 C 0.9169(3) 0.5077(3) 0.55536(19) 0.0340(10) Uani 1 1 d . . . . .
H32A H 0.948014 0.520726 0.529940 0.041 Uiso 1 1 calc R U . . .
H32B H 0.907555 0.555704 0.571741 0.041 Uiso 1 1 calc R U . . .
C1 C 0.7931(4) 0.2910(4) 0.5103(2) 0.0451(14) Uani 1 1 d . . . . .
C40 C 0.4836(3) 0.3204(3) 0.7882(2) 0.0375(12) Uani 1 1 d . . . . .
H40A H 0.491042 0.374583 0.797472 0.045 Uiso 1 1 calc R U . . .
H40B H 0.437204 0.301012 0.802187 0.045 Uiso 1 1 calc R U . . .
C3 C 1.0175(4) 0.2629(4) 0.5820(2) 0.0398(12) Uani 1 1 d . . . . .
C28 C 0.5393(3) 0.3781(3) 0.52242(18) 0.0331(10) Uani 1 1 d . . . . .
H28 H 0.511979 0.385680 0.491704 0.040 Uiso 1 1 calc R U . . .
C12 C 0.4465(3) 0.2232(3) 0.58980(17) 0.0330(10) Uani 1 1 d . . . . .
H12A H 0.458612 0.170056 0.581190 0.040 Uiso 1 1 calc R U . . .
H12B H 0.392749 0.234829 0.576973 0.040 Uiso 1 1 calc R U . . .
C4 C 1.1186(4) 0.2480(4) 0.6484(2) 0.0393(12) Uani 1 1 d . . . . .
H4A H 1.171196 0.271215 0.652280 0.047 Uiso 1 1 calc R U . . .
H4B H 1.124099 0.195970 0.635749 0.047 Uiso 1 1 calc R U . . .
O19 O 0.6565(4) 0.0651(4) 0.6077(3) 0.085(2) Uani 1 1 d G . . . .
H19A H 0.650204 0.112938 0.589706 0.127 Uiso 1 1 d DG U . . .
H19B H 0.714268 0.070815 0.598812 0.127 Uiso 1 1 d DG U . . .
C14 C 0.6475(4) 0.2966(3) 0.4883(2) 0.0421(13) Uani 1 1 d . . . . .
H14A H 0.654178 0.240678 0.484852 0.051 Uiso 1 1 calc R U . . .
H14B H 0.624344 0.316951 0.459131 0.051 Uiso 1 1 calc R U . . .
C29 C 0.5507(3) 0.4672(3) 0.5834(2) 0.0356(11) Uani 1 1 d . . . . .
C15 C 0.7399(3) 0.4132(3) 0.49016(18) 0.0328(10) Uani 1 1 d . . . . .
H15 H 0.722637 0.427824 0.458375 0.039 Uiso 1 1 calc R U . . .
C45 C 0.7635(4) 0.3033(4) 0.6807(3) 0.0508(15) Uani 1 1 d . . . . .
C44 C 0.6845(4) 0.3312(5) 0.6952(3) 0.061(2) Uani 1 1 d . . . . .
O18 O 0.8353(5) 0.1823(5) 0.6719(3) 0.099(2) Uani 1 1 d . . . . .
H18A H 0.843803 0.140199 0.684880 0.148 Uiso 1 1 calc R U . . .
O15 O 0.6305(5) 0.2875(4) 0.7015(5) 0.136(5) Uani 1 1 d . . . . .
C46 C 0.8331(6) 0.3418(7) 0.7083(4) 0.084(3) Uani 1 1 d . . . . .
H46 H 0.873486 0.371030 0.696776 0.101 Uiso 1 1 calc R U . . .
C43 C 0.7635(7) 0.2135(6) 0.6846(4) 0.083(3) Uani 1 1 d . . . . .
H43A H 0.756006 0.198532 0.716009 0.100 Uiso 1 1 calc R U . . .
H43B H 0.719517 0.192238 0.664773 0.100 Uiso 1 1 calc R U . . .
C47 C 0.7722(10) 0.3290(8) 0.6291(5) 0.126(6) Uani 1 1 d . . . . .
H47A H 0.726823 0.311148 0.609795 0.190 Uiso 1 1 calc R U . . .
H47B H 0.819762 0.306544 0.618792 0.190 Uiso 1 1 calc R U . . .
H47C H 0.775341 0.384972 0.627490 0.190 Uiso 1 1 calc R U . . .
O17 O 0.8249(8) 0.3251(7) 0.7536(5) 0.147(4) Uani 1 1 d . U . . .
H17A H 0.859806 0.347669 0.769895 0.221 Uiso 1 1 calc R U . . .

loop_
_atom_site_aniso_label
_atom_site_aniso_U_11
_atom_site_aniso_U_22
_atom_site_aniso_U_33
_atom_site_aniso_U_23
_atom_site_aniso_U_13
_atom_site_aniso_U_12
Cd2 0.0370(2) 0.0503(3) 0.0572(3) 0.0007(2) 0.00833(19) -0.00745(19)
Cd1 0.0401(2) 0.0581(3) 0.0478(3) -0.0043(2) 0.00535(19) 0.0035(2)
Ca03 0.0323(4) 0.0216(4) 0.0291(4) -0.0024(3) 0.0019(4) 0.0019(3)
Cl4 0.0401(7) 0.0698(10) 0.0341(7) -0.0064(7) 0.0000(5) 0.0080(7)
Cl8 0.0501(8) 0.0729(11) 0.0381(7) 0.0055(7) -0.0009(6) -0.0249(8)
Cl2 0.0647(11) 0.0616(11) 0.0521(9) -0.0084(8) 0.0175(8) -0.0060(8)
Cl5 0.0429(8) 0.0577(10) 0.0739(12) 0.0021(9) 0.0002(8) -0.0069(7)
Cl6 0.0529(10) 0.0606(11) 0.0846(14) 0.0130(10) 0.0207(9) 0.0112(8)
Cl1 0.0360(7) 0.0848(14) 0.0692(11) 0.0115(10) 0.0041(7) -0.0008(8)
Cl7 0.0588(11) 0.0981(17) 0.0889(16) -0.0398(13) 0.0306(11) -0.0263(11)
Cl3 0.0812(15) 0.0823(16) 0.107(2) 0.0383(15) 0.0334(14) 0.0129(13)
O11 0.0337(18) 0.0303(18) 0.0350(18) -0.0125(14) 0.0029(14) -0.0028(14)
O4 0.0368(18) 0.0176(15) 0.0412(19) 0.0025(13) 0.0037(15) -0.0026(13)
O6 0.0344(19) 0.040(2) 0.042(2) -0.0055(17) 0.0073(16) 0.0123(16)
O5 0.046(2) 0.0258(17) 0.0358(19) 0.0010(14) 0.0054(16) 0.0062(15)
O12 0.0382(19) 0.0320(18) 0.0346(19) -0.0101(15) -0.0006(15) -0.0024(15)
O2 0.044(2) 0.0212(17) 0.064(3) -0.0081(17) -0.003(2) -0.0037(15)
O10 0.055(2) 0.0275(18) 0.0334(19) -0.0004(15) 0.0009(17) 0.0121(17)
N19 0.0230(17) 0.0238(18) 0.0259(18) -0.0023(14) -0.0031(14) 0.0004(14)
N4 0.0300(19) 0.0195(17) 0.032(2) -0.0013(14) -0.0044(15) -0.0010(14)
O7 0.041(2) 0.041(2) 0.041(2) -0.0081(17) 0.0029(17) 0.0095(17)
N20 0.0282(18) 0.0237(18) 0.0304(19) -0.0027(15) 0.0013(15) -0.0026(15)
O3 0.039(2) 0.0249(17) 0.058(3) -0.0003(17) 0.0034(18) -0.0064(15)
N5 0.0274(18) 0.0195(17) 0.033(2) 0.0013(15) 0.0077(15) -0.0021(14)
N18 0.0234(17) 0.0291(19) 0.0294(19) -0.0070(15) -0.0007(14) 0.0010(15)
N22 0.035(2) 0.027(2) 0.037(2) -0.0012(17) 0.0062(18) -0.0018(17)
N21 0.0308(19) 0.0246(18) 0.032(2) -0.0034(15) 0.0052(16) -0.0029(15)
N12 0.030(2) 0.032(2) 0.033(2) -0.0025(17) -0.0005(16) 0.0000(17)
N8 0.033(2) 0.0267(19) 0.031(2) 0.0065(16) 0.0103(16) 0.0064(16)
N7 0.036(2) 0.0257(19) 0.030(2) 0.0033(16) 0.0018(16) 0.0052(16)
N28 0.044(2) 0.0232(19) 0.035(2) 0.0001(16) 0.0021(18) -0.0031(17)
N3 0.033(2) 0.0223(18) 0.038(2) -0.0040(16) -0.0039(17) 0.0015(16)
N2 0.035(2) 0.0228(19) 0.042(2) -0.0012(17) -0.0030(18) 0.0011(16)
O9 0.076(3) 0.0249(19) 0.053(3) 0.0045(18) 0.012(2) 0.011(2)
O8 0.074(3) 0.030(2) 0.071(3) 0.004(2) 0.005(3) 0.008(2)
N23 0.045(2) 0.028(2) 0.037(2) 0.0012(17) 0.0136(19) 0.0063(18)
N1 0.0303(19) 0.0173(17) 0.046(2) 0.0002(16) 0.0040(17) 0.0001(15)
N6 0.0262(18) 0.0203(17) 0.038(2) 0.0019(15) 0.0030(16) -0.0040(14)
N10 0.031(2) 0.027(2) 0.035(2) -0.0007(16) 0.0056(16) 0.0061(16)
N14 0.040(2) 0.0228(19) 0.045(3) -0.0045(17) 0.0101(19) -0.0042(17)
N27 0.047(3) 0.028(2) 0.040(2) -0.0028(18) 0.002(2) -0.0047(19)
N16 0.035(2) 0.0217(18) 0.030(2) 0.0018(15) -0.0008(16) 0.0021(15)
N9 0.0298(19) 0.0269(19) 0.033(2) 0.0003(16) 0.0103(16) 0.0073(16)
N17 0.032(2) 0.0204(18) 0.035(2) 0.0020(15) 0.0024(16) 0.0030(15)
N15 0.044(2) 0.0208(18) 0.037(2) 0.0010(16) 0.0062(19) 0.0008(17)
O1 0.060(3) 0.033(2) 0.068(3) -0.015(2) 0.020(2) -0.013(2)
N11 0.038(2) 0.034(2) 0.035(2) -0.0035(18) 0.0024(18) 0.0074(18)
N13 0.038(2) 0.025(2) 0.045(3) -0.0047(18) 0.0038(19) -0.0038(17)
O14 0.069(3) 0.040(2) 0.056(3) -0.008(2) 0.004(2) 0.005(2)
N24 0.043(2) 0.028(2) 0.040(2) 0.0015(18) 0.008(2) 0.0064(18)
C21 0.027(2) 0.0199(19) 0.030(2) 0.0042(16) -0.0058(17) -0.0026(16)
N25 0.054(3) 0.034(2) 0.036(2) -0.0071(19) 0.003(2) 0.010(2)
O13 0.080(4) 0.043(2) 0.049(3) -0.014(2) 0.020(2) -0.015(2)
O20 0.043(2) 0.062(3) 0.092(4) -0.051(3) -0.018(3) 0.015(2)
C7 0.029(2) 0.022(2) 0.029(2) 0.0002(16) -0.0039(17) 0.0001(17)
C39 0.030(2) 0.023(2) 0.028(2) 0.0001(16) 0.0053(17) -0.0005(17)
C31 0.034(2) 0.031(2) 0.025(2) 0.0000(18) 0.0028(18) 0.0015(19)
O21 0.087(4) 0.042(3) 0.067(3) -0.007(2) -0.028(3) 0.012(3)
C37 0.031(2) 0.023(2) 0.0225(19) 0.0007(16) -0.0017(16) -0.0036(17)
C36 0.0233(19) 0.026(2) 0.029(2) 0.0031(17) -0.0048(16) -0.0043(16)
C23 0.031(2) 0.022(2) 0.024(2) -0.0008(16) 0.0009(16) -0.0039(17)
C9 0.0241(19) 0.025(2) 0.026(2) -0.0009(16) 0.0007(16) 0.0001(16)
C33 0.031(2) 0.025(2) 0.034(2) 0.0003(18) 0.0062(18) 0.0024(18)
C10 0.030(2) 0.025(2) 0.031(2) 0.0033(17) -0.0016(18) -0.0038(17)
C25 0.0226(19) 0.025(2) 0.034(2) -0.0016(18) -0.0009(17) 0.0000(16)
C13 0.045(3) 0.023(2) 0.031(2) -0.0013(18) 0.002(2) 0.000(2)
N26 0.046(3) 0.035(2) 0.048(3) -0.009(2) 0.010(2) 0.004(2)
C20 0.026(2) 0.024(2) 0.036(2) 0.0013(18) 0.0021(18) 0.0029(17)
C8 0.027(2) 0.022(2) 0.035(2) 0.0022(17) -0.0005(18) 0.0000(16)
C18 0.032(2) 0.028(2) 0.033(2) 0.0040(18) 0.0141(19) 0.0086(18)
C22 0.029(2) 0.0196(19) 0.024(2) 0.0026(15) -0.0027(16) -0.0026(16)
C38 0.030(2) 0.026(2) 0.025(2) -0.0053(17) 0.0016(17) -0.0011(17)
C5 0.035(2) 0.032(2) 0.037(3) -0.003(2) 0.007(2) 0.004(2)
C24 0.030(2) 0.021(2) 0.033(2) -0.0032(17) 0.0078(18) -0.0009(17)
C2 0.042(3) 0.050(3) 0.032(3) -0.009(2) 0.005(2) 0.011(3)
C6 0.032(2) 0.024(2) 0.037(2) 0.0039(18) 0.0050(19) 0.0035(18)
C19 0.026(2) 0.027(2) 0.039(3) 0.0045(19) 0.0074(19) 0.0046(17)
C16 0.046(3) 0.034(3) 0.028(2) -0.003(2) 0.007(2) 0.002(2)
C41 0.026(2) 0.024(2) 0.050(3) -0.004(2) -0.004(2) 0.0017(17)
C35 0.025(2) 0.027(2) 0.032(2) 0.0037(18) 0.0016(17) 0.0027(17)
C30 0.032(2) 0.025(2) 0.042(3) 0.006(2) 0.000(2) 0.0016(19)
C11 0.029(2) 0.0191(19) 0.030(2) -0.0012(16) -0.0052(17) 0.0012(16)
O16 0.044(3) 0.047(3) 0.149(7) -0.005(4) 0.019(3) -0.001(2)
C42 0.040(3) 0.018(2) 0.047(3) 0.0029(19) 0.008(2) 0.0019(18)
C34 0.042(3) 0.023(2) 0.038(3) 0.0049(19) 0.008(2) 0.003(2)
C26 0.0220(19) 0.022(2) 0.038(2) 0.0000(18) -0.0014(17) -0.0020(16)
C27 0.037(2) 0.022(2) 0.038(3) 0.0017(18) -0.003(2) -0.0032(18)
C17 0.041(3) 0.032(2) 0.033(2) 0.006(2) 0.014(2) 0.010(2)
C32 0.036(2) 0.030(2) 0.036(3) 0.007(2) 0.004(2) 0.000(2)
C1 0.062(4) 0.036(3) 0.038(3) -0.009(2) 0.012(3) 0.000(3)
C40 0.033(3) 0.035(3) 0.045(3) -0.011(2) 0.005(2) 0.009(2)
C3 0.041(3) 0.038(3) 0.043(3) -0.003(2) 0.019(2) 0.007(2)
C28 0.039(3) 0.027(2) 0.032(2) 0.0072(19) -0.005(2) -0.0036(19)
C12 0.046(3) 0.023(2) 0.029(2) -0.0016(18) -0.005(2) -0.008(2)
C4 0.042(3) 0.038(3) 0.040(3) 0.003(2) 0.014(2) 0.009(2)
O19 0.072(4) 0.090(5) 0.097(5) 0.053(4) 0.035(4) 0.024(3)
C14 0.056(4) 0.031(3) 0.039(3) -0.007(2) 0.007(3) -0.007(2)
C29 0.038(3) 0.021(2) 0.049(3) 0.000(2) 0.005(2) -0.0018(19)
C15 0.036(2) 0.035(3) 0.028(2) -0.0024(19) 0.0025(19) -0.003(2)
C45 0.041(3) 0.048(4) 0.063(4) -0.002(3) 0.001(3) 0.002(3)
C44 0.041(3) 0.045(4) 0.096(6) -0.004(4) 0.006(4) -0.003(3)
O18 0.101(6) 0.087(5) 0.111(6) -0.010(5) 0.032(5) 0.025(5)
O15 0.068(5) 0.060(4) 0.288(15) -0.031(6) 0.054(7) -0.010(4)
C46 0.053(5) 0.094(7) 0.104(8) 0.000(6) 0.002(5) -0.009(5)
C43 0.093(7) 0.070(6) 0.089(7) 0.011(5) 0.027(6) 0.033(5)
C47 0.165(14) 0.101(9) 0.126(11) 0.036(8) 0.084(11) 0.037(9)
O17 0.147(4) 0.149(4) 0.146(4) 0.002(2) 0.011(2) 0.001(2)

loop_
_atom_type_symbol
_atom_type_description
_atom_type_scat_dispersion_real
_atom_type_scat_dispersion_imag
_atom_type_scat_source
C C 0.0033 0.0016 'International Tables Vol C Tables 4.2.6.8 and 6.1.1.4'
H H 0.0000 0.0000 'International Tables Vol C Tables 4.2.6.8 and 6.1.1.4'
Ca Ca 0.2262 0.3064 'International Tables Vol C Tables 4.2.6.8 and 6.1.1.4'
Cd Cd -0.8075 1.2024 'International Tables Vol C Tables 4.2.6.8 and 6.1.1.4'
Cl Cl 0.1484 0.1585 'International Tables Vol C Tables 4.2.6.8 and 6.1.1.4'
N N 0.0061 0.0033 'International Tables Vol C Tables 4.2.6.8 and 6.1.1.4'
O O 0.0106 0.0060 'International Tables Vol C Tables 4.2.6.8 and 6.1.1.4'

loop_
_geom_angle_atom_site_label_1
_geom_angle_atom_site_label_2
_geom_angle_atom_site_label_3
_geom_angle
_geom_angle_site_symmetry_1
_geom_angle_site_symmetry_3
_geom_angle_publ_flag
Cl8 Cd2 Cl5 106.51(7) . . ?
Cl8 Cd2 Cl6 113.90(7) . . ?
Cl8 Cd2 Cl7 108.00(7) . . ?
Cl5 Cd2 Cl7 107.41(9) . . ?
Cl6 Cd2 Cl5 114.95(7) . . ?
Cl6 Cd2 Cl7 105.72(10) . . ?
Cl4 Cd1 Cl3 104.02(8) . . ?
Cl2 Cd1 Cl4 109.46(7) . . ?
Cl2 Cd1 Cl1 112.10(8) . . ?
Cl2 Cd1 Cl3 106.95(10) . . ?
Cl1 Cd1 Cl4 117.22(6) . . ?
Cl1 Cd1 Cl3 106.23(9) . . ?
O11 Ca03 O4 130.89(14) . 2_646 ?
O11 Ca03 O5 77.49(14) . 2_646 ?
O11 Ca03 O10 79.67(14) . . ?
O11 Ca03 O20 72.30(15) . . ?
O11 Ca03 O21 147.04(19) . . ?
O11 Ca03 O19 110.0(2) . . ?
O4 Ca03 O10 147.65(14) 2_646 . ?
O4 Ca03 O20 72.59(15) 2_646 . ?
O4 Ca03 O21 76.26(16) 2_646 . ?
O5 Ca03 O4 84.97(14) 2_646 2_646 ?
O5 Ca03 O10 93.64(15) 2_646 . ?
O5 Ca03 O20 111.9(2) 2_646 . ?
O5 Ca03 O21 88.7(2) 2_646 . ?
O5 Ca03 O19 168.5(2) 2_646 . ?
O20 Ca03 O10 136.09(17) . . ?
O20 Ca03 O21 140.4(2) . . ?
O21 Ca03 O10 71.40(17) . . ?
O19 Ca03 O4 95.9(2) . 2_646 ?
O19 Ca03 O10 79.50(19) . . ?
O19 Ca03 O20 79.2(2) . . ?
O19 Ca03 O21 80.4(3) . . ?
C9 O11 Ca03 157.7(3) . . ?
C37 O4 Ca03 148.8(4) . 2_656 ?
C35 O5 Ca03 153.3(4) . 2_656 ?
C11 O10 Ca03 153.7(3) . . ?
C23 N19 C8 121.2(4) . . ?
C9 N19 C23 112.1(4) . . ?
C9 N19 C8 120.1(4) . . ?
C39 N4 C23 112.6(4) . . ?
C39 N4 C38 123.7(4) . . ?
C23 N4 C38 122.4(4) . . ?
C7 N20 C8 123.1(4) . . ?
C7 N20 C22 111.4(4) . . ?
C8 N20 C22 124.4(4) . . ?
C37 N5 C22 111.5(4) . . ?
C37 N5 C38 122.0(4) . . ?
C38 N5 C22 121.5(4) . . ?
C9 N18 C10 122.8(4) . . ?
C9 N18 C24 113.6(4) . . ?
C24 N18 C10 123.4(4) . . ?
C5 N22 C20 112.3(4) . . ?
C5 N22 C6 121.1(5) . . ?
C6 N22 C20 123.0(4) . . ?
C7 N21 C21 111.2(4) . . ?
C7 N21 C6 121.8(4) . . ?
C6 N21 C21 123.8(4) . . ?
C31 N12 C30 122.1(4) . . ?
C31 N12 C15 111.7(4) . . ?
C30 N12 C15 122.1(4) . . ?
C35 N8 C19 110.9(4) . . ?
C35 N8 C34 122.7(4) . . ?
C34 N8 C19 122.5(4) . . ?
C20 N7 C36 123.4(4) . . ?
C35 N7 C36 124.1(4) . . ?
C35 N7 C20 112.4(4) . . ?
C13 N28 C28 111.8(5) . . ?
C13 N28 C14 120.5(5) . . ?
C28 N28 C14 122.8(5) . . ?
C39 N3 C24 112.4(4) . . ?
C39 N3 C40 124.1(4) . . ?
C40 N3 C24 122.1(4) . . ?
C25 N2 C40 124.0(5) . . ?
C41 N2 C25 113.2(4) . . ?
C41 N2 C40 122.1(5) . . ?
C5 N23 C19 112.0(4) . . ?
C5 N23 C4 123.9(5) . . ?
C19 N23 C4 123.5(5) . . ?
C41 N1 C42 121.8(4) . . ?
C41 N1 C26 112.9(4) . . ?
C26 N1 C42 122.6(4) . . ?
C37 N6 C21 112.8(4) . . ?
C37 N6 C36 123.1(4) . . ?
C36 N6 C21 124.1(4) . . ?
C33 N10 C17 112.3(4) . . ?
C33 N10 C32 122.0(4) . . ?
C32 N10 C17 125.1(4) . . ?
C42 N14 C27 122.2(5) . . ?
C29 N14 C42 121.7(4) . . ?
C29 N14 C27 112.5(5) . . ?
C1 N27 C14 124.4(5) . . ?
C1 N27 C15 112.3(5) . . ?
C15 N27 C14 122.4(5) . . ?
C11 N16 C26 112.8(4) . . ?
C11 N16 C12 123.1(4) . . ?
C12 N16 C26 123.1(4) . . ?
C33 N9 C18 110.2(4) . . ?
C33 N9 C34 118.6(4) . . ?
C34 N9 C18 121.6(4) . . ?
C10 N17 C25 125.0(4) . . ?
C11 N17 C10 123.1(4) . . ?
C11 N17 C25 111.9(4) . . ?
C13 N15 C27 112.3(4) . . ?
C13 N15 C12 122.7(4) . . ?
C12 N15 C27 122.0(5) . . ?
C31 N11 C16 112.7(5) . . ?
C31 N11 C32 122.3(5) . . ?
C32 N11 C16 123.9(5) . . ?
C28 N13 C30 124.6(5) . . ?
C29 N13 C30 122.9(5) . . ?
C29 N13 C28 112.4(5) . . ?
C18 N24 C4 122.8(5) . . ?
C3 N24 C18 113.4(5) . . ?
C3 N24 C4 123.8(5) . . ?
N21 C21 H21 111.7 . . ?
N21 C21 C22 103.0(4) . . ?
N6 C21 N21 114.5(4) . . ?
N6 C21 H21 111.7 . . ?
N6 C21 C22 103.5(4) . . ?
C22 C21 H21 111.7 . . ?
C2 N25 C17 123.4(5) . . ?
C3 N25 C2 121.4(5) . . ?
C3 N25 C17 111.9(5) . . ?
Ca03 O20 H20A 125.3 . . ?
Ca03 O20 H20B 124.7 . . ?
H20A O20 H20B 104.4 . . ?
O12 C7 N20 125.7(5) . . ?
O12 C7 N21 124.7(5) . . ?
N21 C7 N20 109.6(4) . . ?
O3 C39 N4 125.1(5) . . ?
O3 C39 N3 126.4(5) . . ?
N3 C39 N4 108.5(4) . . ?
O7 C31 N12 125.0(5) . . ?
O7 C31 N11 126.6(5) . . ?
N11 C31 N12 108.5(4) . . ?
Ca03 O21 H21A 131.1 . . ?
Ca03 O21 H21B 132.8 . . ?
H21A O21 H21B 89.2 . . ?
O4 C37 N5 125.2(5) . . ?
O4 C37 N6 126.0(4) . . ?
N5 C37 N6 108.7(4) . . ?
N7 C36 H36A 108.8 . . ?
N7 C36 H36B 108.8 . . ?
N6 C36 N7 113.7(4) . . ?
N6 C36 H36A 108.8 . . ?
N6 C36 H36B 108.8 . . ?
H36A C36 H36B 107.7 . . ?
N19 C23 H23 112.1 . . ?
N19 C23 C24 103.1(4) . . ?
N4 C23 N19 113.4(4) . . ?
N4 C23 H23 112.1 . . ?
N4 C23 C24 103.4(4) . . ?
C24 C23 H23 112.1 . . ?
O11 C9 N19 125.0(4) . . ?
O11 C9 N18 126.8(4) . . ?
N18 C9 N19 108.2(4) . . ?
O6 C33 N10 126.0(5) . . ?
O6 C33 N9 125.5(5) . . ?
N10 C33 N9 108.5(4) . . ?
N18 C10 H10A 108.6 . . ?
N18 C10 H10B 108.6 . . ?
N17 C10 N18 114.5(4) . . ?
N17 C10 H10A 108.6 . . ?
N17 C10 H10B 108.6 . . ?
H10A C10 H10B 107.6 . . ?
N2 C25 H25 111.3 . . ?
N2 C25 C26 102.5(4) . . ?
N17 C25 N2 115.8(4) . . ?
N17 C25 H25 111.3 . . ?
N17 C25 C26 104.0(4) . . ?
C26 C25 H25 111.3 . . ?
O9 C13 N28 125.3(6) . . ?
O9 C13 N15 126.0(5) . . ?
N15 C13 N28 108.7(4) . . ?
C16 N26 C2 123.4(5) . . ?
C1 N26 C2 120.9(5) . . ?
C1 N26 C16 112.4(5) . . ?
N22 C20 H20 112.2 . . ?
N22 C20 C19 101.0(4) . . ?
N7 C20 N22 114.7(4) . . ?
N7 C20 H20 112.2 . . ?
N7 C20 C19 103.5(4) . . ?
C19 C20 H20 112.2 . . ?
N19 C8 H8A 109.1 . . ?
N19 C8 H8B 109.1 . . ?
N20 C8 N19 112.6(4) . . ?
N20 C8 H8A 109.1 . . ?
N20 C8 H8B 109.1 . . ?
H8A C8 H8B 107.8 . . ?
N9 C18 H18 111.7 . . ?
N9 C18 C17 103.4(4) . . ?
N24 C18 N9 114.9(4) . . ?
N24 C18 H18 111.7 . . ?
N24 C18 C17 102.6(5) . . ?
C17 C18 H18 111.7 . . ?
N20 C22 N5 113.7(4) . . ?
N20 C22 C21 104.3(4) . . ?
N20 C22 H22 111.8 . . ?
N5 C22 C21 102.9(3) . . ?
N5 C22 H22 111.8 . . ?
C21 C22 H22 111.8 . . ?
N4 C38 H38A 108.7 . . ?
N4 C38 H38B 108.7 . . ?
N5 C38 N4 114.3(4) . . ?
N5 C38 H38A 108.7 . . ?
N5 C38 H38B 108.7 . . ?
H38A C38 H38B 107.6 . . ?
N23 C5 N22 108.3(5) . . ?
O13 C5 N22 126.9(5) . . ?
O13 C5 N23 124.7(5) . . ?
N18 C24 N3 114.4(4) . . ?
N18 C24 C23 102.2(4) . . ?
N18 C24 H24 112.3 . . ?
N3 C24 C23 102.4(4) . . ?
N3 C24 H24 112.3 . . ?
C23 C24 H24 112.3 . . ?
N25 C2 N26 113.0(5) . . ?
N25 C2 H2A 109.0 . . ?
N25 C2 H2B 109.0 . . ?
N26 C2 H2A 109.0 . . ?
N26 C2 H2B 109.0 . . ?
H2A C2 H2B 107.8 . . ?
N22 C6 H6A 109.0 . . ?
N22 C6 H6B 109.0 . . ?
N21 C6 N22 113.1(4) . . ?
N21 C6 H6A 109.0 . . ?
N21 C6 H6B 109.0 . . ?
H6A C6 H6B 107.8 . . ?
N8 C19 C20 102.1(4) . . ?
N8 C19 H19 111.7 . . ?
N23 C19 N8 115.3(4) . . ?
N23 C19 C20 103.8(4) . . ?
N23 C19 H19 111.7 . . ?
C20 C19 H19 111.7 . . ?
N11 C16 N26 114.5(5) . . ?
N11 C16 H16 111.9 . . ?
N11 C16 C15 103.3(4) . . ?
N26 C16 H16 111.9 . . ?
N26 C16 C15 102.7(5) . . ?
C15 C16 H16 111.9 . . ?
O2 C41 N2 126.0(6) . . ?
O2 C41 N1 126.0(6) . . ?
N1 C41 N2 108.0(4) . . ?
O5 C35 N8 125.6(5) . . ?
O5 C35 N7 125.5(5) . . ?
N8 C35 N7 108.9(4) . . ?
N12 C30 N13 114.9(4) . . ?
N12 C30 H30A 108.5 . . ?
N12 C30 H30B 108.5 . . ?
N13 C30 H30A 108.5 . . ?
N13 C30 H30B 108.5 . . ?
H30A C30 H30B 107.5 . . ?
O10 C11 N16 125.0(5) . . ?
O10 C11 N17 125.6(4) . . ?
N16 C11 N17 109.3(4) . . ?
C44 O16 H16A 109.5 . . ?
N1 C42 H42A 108.8 . . ?
N1 C42 H42B 108.8 . . ?
N14 C42 N1 113.8(4) . . ?
N14 C42 H42A 108.8 . . ?
N14 C42 H42B 108.8 . . ?
H42A C42 H42B 107.7 . . ?
N8 C34 N9 113.8(4) . . ?
N8 C34 H34A 108.8 . . ?
N8 C34 H34B 108.8 . . ?
N9 C34 H34A 108.8 . . ?
N9 C34 H34B 108.8 . . ?
H34A C34 H34B 107.7 . . ?
N1 C26 N16 113.9(4) . . ?
N1 C26 C25 103.4(4) . . ?
N1 C26 H26 112.3 . . ?
N16 C26 C25 101.8(4) . . ?
N16 C26 H26 112.3 . . ?
C25 C26 H26 112.3 . . ?
N14 C27 N15 114.1(4) . . ?
N14 C27 H27 111.9 . . ?
N14 C27 C28 102.8(4) . . ?
N15 C27 H27 111.9 . . ?
N15 C27 C28 103.5(4) . . ?
C28 C27 H27 111.9 . . ?
N10 C17 N25 114.0(5) . . ?
N10 C17 C18 103.7(4) . . ?
N10 C17 H17 111.9 . . ?
N25 C17 C18 102.9(4) . . ?
N25 C17 H17 111.9 . . ?
C18 C17 H17 111.9 . . ?
N10 C32 N11 114.0(4) . . ?
N10 C32 H32A 108.7 . . ?
N10 C32 H32B 108.7 . . ?
N11 C32 H32A 108.7 . . ?
N11 C32 H32B 108.7 . . ?
H32A C32 H32B 107.6 . . ?
O8 C1 N27 124.8(7) . . ?
O8 C1 N26 126.1(7) . . ?
N26 C1 N27 109.2(5) . . ?
N3 C40 N2 115.2(4) . . ?
N3 C40 H40A 108.5 . . ?
N3 C40 H40B 108.5 . . ?
N2 C40 H40A 108.5 . . ?
N2 C40 H40B 108.5 . . ?
H40A C40 H40B 107.5 . . ?
O14 C3 N24 126.8(6) . . ?
O14 C3 N25 126.0(6) . . ?
N25 C3 N24 107.2(5) . . ?
N28 C28 C27 102.6(4) . . ?
N28 C28 H28 111.3 . . ?
N13 C28 N28 116.3(4) . . ?
N13 C28 C27 103.5(4) . . ?
N13 C28 H28 111.3 . . ?
C27 C28 H28 111.3 . . ?
N16 C12 H12A 108.7 . . ?
N16 C12 H12B 108.7 . . ?
N15 C12 N16 114.2(4) . . ?
N15 C12 H12A 108.7 . . ?
N15 C12 H12B 108.7 . . ?
H12A C12 H12B 107.6 . . ?
N23 C4 H4A 108.8 . . ?
N23 C4 H4B 108.8 . . ?
N24 C4 N23 113.6(5) . . ?
N24 C4 H4A 108.8 . . ?
N24 C4 H4B 108.8 . . ?
H4A C4 H4B 107.7 . . ?
Ca03 O19 H19A 140.1 . . ?
Ca03 O19 H19B 134.3 . . ?
H19A O19 H19B 81.2 . . ?
N28 C14 H14A 108.8 . . ?
N28 C14 H14B 108.8 . . ?
N27 C14 N28 113.7(5) . . ?
N27 C14 H14A 108.8 . . ?
N27 C14 H14B 108.8 . . ?
H14A C14 H14B 107.7 . . ?
N14 C29 N13 108.0(5) . . ?
O1 C29 N14 126.3(6) . . ?
O1 C29 N13 125.7(5) . . ?
N12 C15 C16 103.1(4) . . ?
N12 C15 H15 111.6 . . ?
N27 C15 N12 115.2(4) . . ?
N27 C15 C16 103.2(5) . . ?
N27 C15 H15 111.6 . . ?
C16 C15 H15 111.6 . . ?
C44 C45 C46 111.9(7) . . ?
C44 C45 C43 106.8(7) . . ?
C44 C45 C47 109.5(8) . . ?
C46 C45 C43 113.5(8) . . ?
C46 C45 C47 104.6(9) . . ?
C43 C45 C47 110.4(8) . . ?
O16 C44 C45 114.3(7) . . ?
O15 C44 O16 122.9(8) . . ?
O15 C44 C45 122.8(8) . . ?
C43 O18 H18A 109.5 . . ?
C45 C46 H46 126.7 . . ?
O17 C46 C45 106.5(10) . . ?
O17 C46 H46 126.7 . . ?
C45 C43 H43A 109.5 . . ?
C45 C43 H43B 109.5 . . ?
O18 C43 C45 110.7(9) . . ?
O18 C43 H43A 109.5 . . ?
O18 C43 H43B 109.5 . . ?
H43A C43 H43B 108.1 . . ?
C45 C47 H47A 109.5 . . ?
C45 C47 H47B 109.5 . . ?
C45 C47 H47C 109.5 . . ?
H47A C47 H47B 109.5 . . ?
H47A C47 H47C 109.5 . . ?
H47B C47 H47C 109.5 . . ?
C46 O17 H17A 109.5 . . ?

loop_
_geom_bond_atom_site_label_1
_geom_bond_atom_site_label_2
_geom_bond_distance
_geom_bond_site_symmetry_2
_geom_bond_publ_flag
Cd2 Cl8 2.4530(18) . ?
Cd2 Cl5 2.469(2) . ?
Cd2 Cl6 2.458(2) . ?
Cd2 Cl7 2.486(2) . ?
Cd1 Cl4 2.4818(17) . ?
Cd1 Cl2 2.433(2) . ?
Cd1 Cl1 2.451(2) . ?
Cd1 Cl3 2.493(2) . ?
Ca03 O11 2.355(4) . ?
Ca03 O4 2.401(3) 2_646 ?
Ca03 O5 2.377(4) 2_646 ?
Ca03 O10 2.420(4) . ?
Ca03 O20 2.412(5) . ?
Ca03 O21 2.417(5) . ?
Ca03 O19 2.379(6) . ?
O11 C9 1.213(6) . ?
O4 C37 1.215(6) . ?
O6 C33 1.216(6) . ?
O5 C35 1.227(6) . ?
O12 C7 1.235(6) . ?
O2 C41 1.213(6) . ?
O10 C11 1.240(6) . ?
N19 C23 1.448(6) . ?
N19 C9 1.368(6) . ?
N19 C8 1.454(6) . ?
N4 C39 1.373(6) . ?
N4 C23 1.438(6) . ?
N4 C38 1.447(6) . ?
O7 C31 1.222(6) . ?
N20 C7 1.370(7) . ?
N20 C8 1.435(6) . ?
N20 C22 1.442(6) . ?
O3 C39 1.234(6) . ?
N5 C37 1.359(6) . ?
N5 C22 1.474(6) . ?
N5 C38 1.445(6) . ?
N18 C9 1.358(6) . ?
N18 C10 1.445(6) . ?
N18 C24 1.440(6) . ?
N22 C20 1.457(7) . ?
N22 C5 1.361(7) . ?
N22 C6 1.447(7) . ?
N21 C21 1.465(6) . ?
N21 C7 1.367(6) . ?
N21 C6 1.439(6) . ?
N12 C31 1.381(7) . ?
N12 C30 1.423(7) . ?
N12 C15 1.456(7) . ?
N8 C19 1.475(6) . ?
N8 C35 1.361(6) . ?
N8 C34 1.437(6) . ?
N7 C36 1.450(6) . ?
N7 C20 1.434(6) . ?
N7 C35 1.367(6) . ?
N28 C13 1.369(7) . ?
N28 C28 1.454(7) . ?
N28 C14 1.465(8) . ?
N3 C39 1.364(6) . ?
N3 C24 1.459(6) . ?
N3 C40 1.431(7) . ?
N2 C25 1.444(6) . ?
N2 C41 1.365(7) . ?
N2 C40 1.464(8) . ?
O9 C13 1.231(7) . ?
O8 C1 1.225(8) . ?
N23 C5 1.355(7) . ?
N23 C19 1.439(7) . ?
N23 C4 1.457(7) . ?
N1 C41 1.363(7) . ?
N1 C42 1.449(7) . ?
N1 C26 1.438(6) . ?
N6 C21 1.438(6) . ?
N6 C37 1.366(6) . ?
N6 C36 1.436(6) . ?
N10 C33 1.370(7) . ?
N10 C17 1.445(6) . ?
N10 C32 1.431(7) . ?
N14 C42 1.445(7) . ?
N14 C27 1.447(7) . ?
N14 C29 1.369(7) . ?
N27 C1 1.363(9) . ?
N27 C14 1.444(8) . ?
N27 C15 1.441(7) . ?
N16 C11 1.356(6) . ?
N16 C26 1.460(6) . ?
N16 C12 1.446(7) . ?
N9 C33 1.395(6) . ?
N9 C18 1.465(6) . ?
N9 C34 1.452(7) . ?
N17 C10 1.419(6) . ?
N17 C25 1.444(6) . ?
N17 C11 1.358(7) . ?
N15 C13 1.355(7) . ?
N15 C27 1.448(6) . ?
N15 C12 1.440(7) . ?
O1 C29 1.223(7) . ?
N11 C31 1.363(7) . ?
N11 C16 1.445(7) . ?
N11 C32 1.437(7) . ?
N13 C30 1.441(7) . ?
N13 C28 1.437(7) . ?
N13 C29 1.376(8) . ?
O14 C3 1.200(8) . ?
N24 C18 1.433(7) . ?
N24 C3 1.371(8) . ?
N24 C4 1.438(8) . ?
C21 H21 0.9800 . ?
C21 C22 1.544(7) . ?
N25 C2 1.440(8) . ?
N25 C17 1.456(8) . ?
N25 C3 1.368(8) . ?
O13 C5 1.229(7) . ?
O20 H20A 0.8499 . ?
O20 H20B 0.8504 . ?
O21 H21A 0.8510 . ?
O21 H21B 0.8269 . ?
C36 H36A 0.9700 . ?
C36 H36B 0.9700 . ?
C23 H23 0.9800 . ?
C23 C24 1.565(7) . ?
C10 H10A 0.9700 . ?
C10 H10B 0.9700 . ?
C25 H25 0.9800 . ?
C25 C26 1.563(7) . ?
N26 C2 1.466(8) . ?
N26 C16 1.451(8) . ?
N26 C1 1.354(9) . ?
C20 H20 0.9800 . ?
C20 C19 1.552(7) . ?
C8 H8A 0.9700 . ?
C8 H8B 0.9700 . ?
C18 H18 0.9800 . ?
C18 C17 1.542(8) . ?
C22 H22 0.9800 . ?
C38 H38A 0.9700 . ?
C38 H38B 0.9700 . ?
C24 H24 0.9800 . ?
C2 H2A 0.9700 . ?
C2 H2B 0.9700 . ?
C6 H6A 0.9700 . ?
C6 H6B 0.9700 . ?
C19 H19 0.9800 . ?
C16 H16 0.9800 . ?
C16 C15 1.565(8) . ?
C30 H30A 0.9700 . ?
C30 H30B 0.9700 . ?
O16 H16A 0.8200 . ?
O16 C44 1.286(9) . ?
C42 H42A 0.9700 . ?
C42 H42B 0.9700 . ?
C34 H34A 0.9700 . ?
C34 H34B 0.9700 . ?
C26 H26 0.9800 . ?
C27 H27 0.9800 . ?
C27 C28 1.554(8) . ?
C17 H17 0.9800 . ?
C32 H32A 0.9700 . ?
C32 H32B 0.9700 . ?
C40 H40A 0.9700 . ?
C40 H40B 0.9700 . ?
C28 H28 0.9800 . ?
C12 H12A 0.9700 . ?
C12 H12B 0.9700 . ?
C4 H4A 0.9700 . ?
C4 H4B 0.9700 . ?
O19 H19A 0.9726 . ?
O19 H19B 1.0328 . ?
C14 H14A 0.9700 . ?
C14 H14B 0.9700 . ?
C15 H15 0.9800 . ?
C45 C44 1.509(10) . ?
C45 C46 1.517(12) . ?
C45 C43 1.541(12) . ?
C45 C47 1.586(15) . ?
C44 O15 1.204(10) . ?
O18 H18A 0.8200 . ?
O18 C43 1.401(12) . ?
C46 H46 0.9300 . ?
C46 O17 1.371(16) . ?
C43 H43A 0.9700 . ?
C43 H43B 0.9700 . ?
C47 H47A 0.9600 . ?
C47 H47B 0.9600 . ?
C47 H47C 0.9600 . ?
O17 H17A 0.8200 . ?

loop_
_geom_torsion_atom_site_label_1
_geom_torsion_atom_site_label_2
_geom_torsion_atom_site_label_3
_geom_torsion_atom_site_label_4
_geom_torsion
_geom_torsion_site_symmetry_1
_geom_torsion_site_symmetry_2
_geom_torsion_site_symmetry_3
_geom_torsion_site_symmetry_4
_geom_torsion_publ_flag
Ca03 O11 C9 N19 -170.7(6) . . . . ?
Ca03 O11 C9 N18 8.0(13) . . . . ?
Ca03 O4 C37 N5 -141.6(5) 2_656 . . . ?
Ca03 O4 C37 N6 39.5(10) 2_656 . . . ?
Ca03 O5 C35 N8 163.9(6) 2_656 . . . ?
Ca03 O5 C35 N7 -17.1(12) 2_656 . . . ?
Ca03 O10 C11 N16 150.3(6) . . . . ?
Ca03 O10 C11 N17 -32.4(12) . . . . ?
N19 C23 C24 N18 8.1(5) . . . . ?
N19 C23 C24 N3 -110.6(4) . . . . ?
N4 C23 C24 N18 126.5(4) . . . . ?
N4 C23 C24 N3 7.7(5) . . . . ?
N22 C20 C19 N8 105.8(4) . . . . ?
N22 C20 C19 N23 -14.3(5) . . . . ?
N21 C21 C22 N20 6.8(4) . . . . ?
N21 C21 C22 N5 -112.2(4) . . . . ?
N7 C20 C19 N8 -13.3(5) . . . . ?
N7 C20 C19 N23 -133.4(4) . . . . ?
N2 C25 C26 N1 -1.0(5) . . . . ?
N2 C25 C26 N16 117.3(4) . . . . ?
N6 C21 C22 N20 126.3(4) . . . . ?
N6 C21 C22 N5 7.3(5) . . . . ?
N14 C27 C28 N28 112.2(4) . . . . ?
N14 C27 C28 N13 -9.2(5) . . . . ?
N9 C18 C17 N10 12.7(5) . . . . ?
N9 C18 C17 N25 -106.4(5) . . . . ?
N17 C25 C26 N1 -122.1(4) . . . . ?
N17 C25 C26 N16 -3.7(4) . . . . ?
N15 C27 C28 N28 -6.8(5) . . . . ?
N15 C27 C28 N13 -128.2(4) . . . . ?
N11 C16 C15 N12 0.4(5) . . . . ?
N11 C16 C15 N27 -119.8(5) . . . . ?
N24 C18 C17 N10 132.5(4) . . . . ?
N24 C18 C17 N25 13.5(5) . . . . ?
C21 N21 C7 O12 -177.2(5) . . . . ?
C21 N21 C7 N20 3.2(5) . . . . ?
C21 N21 C6 N22 -91.2(6) . . . . ?
C21 N6 C37 O4 178.7(5) . . . . ?
C21 N6 C37 N5 -0.4(6) . . . . ?
C21 N6 C36 N7 81.9(6) . . . . ?
C7 N20 C8 N19 -110.6(5) . . . . ?
C7 N20 C22 N5 105.8(5) . . . . ?
C7 N20 C22 C21 -5.5(5) . . . . ?
C7 N21 C21 N6 -117.9(4) . . . . ?
C7 N21 C21 C22 -6.3(5) . . . . ?
C7 N21 C6 N22 111.0(5) . . . . ?
C39 N4 C23 N19 105.6(5) . . . . ?
C39 N4 C23 C24 -5.3(5) . . . . ?
C39 N4 C38 N5 -111.7(5) . . . . ?
C39 N3 C24 N18 -117.9(5) . . . . ?
C39 N3 C24 C23 -8.2(5) . . . . ?
C39 N3 C40 N2 109.2(6) . . . . ?
C31 N12 C30 N13 -114.5(6) . . . . ?
C31 N12 C15 N27 116.6(5) . . . . ?
C31 N12 C15 C16 4.9(6) . . . . ?
C31 N11 C16 N26 -116.6(5) . . . . ?
C31 N11 C16 C15 -5.7(6) . . . . ?
C31 N11 C32 N10 115.3(6) . . . . ?
C37 N5 C22 N20 -120.3(4) . . . . ?
C37 N5 C22 C21 -8.2(5) . . . . ?
C37 N5 C38 N4 125.8(5) . . . . ?
C37 N6 C21 N21 106.7(5) . . . . ?
C37 N6 C21 C22 -4.7(5) . . . . ?
C37 N6 C36 N7 -98.3(5) . . . . ?
C36 N7 C20 N22 83.1(6) . . . . ?
C36 N7 C20 C19 -167.8(4) . . . . ?
C36 N7 C35 O5 -2.0(8) . . . . ?
C36 N7 C35 N8 177.1(4) . . . . ?
C36 N6 C21 N21 -73.5(6) . . . . ?
C36 N6 C21 C22 175.1(4) . . . . ?
C36 N6 C37 O4 -1.1(8) . . . . ?
C36 N6 C37 N5 179.8(4) . . . . ?
C23 N19 C9 O11 -175.5(5) . . . . ?
C23 N19 C9 N18 5.6(5) . . . . ?
C23 N19 C8 N20 -83.0(5) . . . . ?
C23 N4 C39 O3 179.0(5) . . . . ?
C23 N4 C39 N3 0.4(6) . . . . ?
C23 N4 C38 N5 82.3(6) . . . . ?
C9 N19 C23 N4 -119.8(4) . . . . ?
C9 N19 C23 C24 -8.6(5) . . . . ?
C9 N19 C8 N20 127.8(5) . . . . ?
C9 N18 C10 N17 -94.6(6) . . . . ?
C9 N18 C24 N3 104.3(5) . . . . ?
C9 N18 C24 C23 -5.6(5) . . . . ?
C33 N10 C17 N25 103.5(5) . . . . ?
C33 N10 C17 C18 -7.6(6) . . . . ?
C33 N10 C32 N11 -101.1(6) . . . . ?
C33 N9 C18 N24 -125.2(5) . . . . ?
C33 N9 C18 C17 -14.2(6) . . . . ?
C33 N9 C34 N8 126.7(5) . . . . ?
C10 N18 C9 O11 6.6(8) . . . . ?
C10 N18 C9 N19 -174.5(4) . . . . ?
C10 N18 C24 N3 -80.8(6) . . . . ?
C10 N18 C24 C23 169.4(4) . . . . ?
C10 N17 C25 N2 71.3(6) . . . . ?
C10 N17 C25 C26 -177.1(4) . . . . ?
C10 N17 C11 O10 0.1(8) . . . . ?
C10 N17 C11 N16 177.8(4) . . . . ?
C25 N2 C41 O2 176.4(5) . . . . ?
C25 N2 C41 N1 -2.2(6) . . . . ?
C25 N2 C40 N3 89.1(6) . . . . ?
C25 N17 C10 N18 -83.2(6) . . . . ?
C25 N17 C11 O10 178.1(5) . . . . ?
C25 N17 C11 N16 -4.3(6) . . . . ?
C13 N28 C28 N13 122.7(5) . . . . ?
C13 N28 C28 C27 10.6(6) . . . . ?
C13 N28 C14 N27 -117.2(6) . . . . ?
C13 N15 C27 N14 -109.7(5) . . . . ?
C13 N15 C27 C28 1.2(6) . . . . ?
C13 N15 C12 N16 114.5(6) . . . . ?
N26 C16 C15 N12 119.7(4) . . . . ?
N26 C16 C15 N27 -0.5(5) . . . . ?
C20 N22 C5 N23 -11.0(6) . . . . ?
C20 N22 C5 O13 167.8(6) . . . . ?
C20 N22 C6 N21 82.2(6) . . . . ?
C20 N7 C36 N6 -90.9(6) . . . . ?
C20 N7 C35 O5 -177.7(5) . . . . ?
C20 N7 C35 N8 1.3(6) . . . . ?
C8 N19 C23 N4 88.7(5) . . . . ?
C8 N19 C23 C24 -160.2(4) . . . . ?
C8 N19 C9 O11 -23.6(7) . . . . ?
C8 N19 C9 N18 157.4(4) . . . . ?
C8 N20 C7 O12 13.5(8) . . . . ?
C8 N20 C7 N21 -166.9(4) . . . . ?
C8 N20 C22 N5 -85.8(5) . . . . ?
C8 N20 C22 C21 162.9(4) . . . . ?
C18 N9 C33 O6 -169.8(5) . . . . ?
C18 N9 C33 N10 10.2(6) . . . . ?
C18 N9 C34 N8 -90.4(6) . . . . ?
C18 N24 C3 O14 -176.0(6) . . . . ?
C18 N24 C3 N25 2.9(6) . . . . ?
C18 N24 C4 N23 77.7(7) . . . . ?
C22 N20 C7 O12 -177.9(5) . . . . ?
C22 N20 C7 N21 1.7(5) . . . . ?
C22 N20 C8 N19 82.3(6) . . . . ?
C22 N5 C37 O4 -173.4(5) . . . . ?
C22 N5 C37 N6 5.7(5) . . . . ?
C22 N5 C38 N4 -81.6(5) . . . . ?
C38 N4 C39 O3 11.8(8) . . . . ?
C38 N4 C39 N3 -166.8(4) . . . . ?
C38 N4 C23 N19 -87.0(5) . . . . ?
C38 N4 C23 C24 162.1(4) . . . . ?
C38 N5 C37 O4 -18.2(7) . . . . ?
C38 N5 C37 N6 160.8(4) . . . . ?
C38 N5 C22 N20 84.4(5) . . . . ?
C38 N5 C22 C21 -163.5(4) . . . . ?
C5 N22 C20 N7 126.4(5) . . . . ?
C5 N22 C20 C19 15.8(5) . . . . ?
C5 N22 C6 N21 -120.9(5) . . . . ?
C5 N23 C19 N8 -101.3(5) . . . . ?
C5 N23 C19 C20 9.4(6) . . . . ?
C5 N23 C4 N24 100.2(6) . . . . ?
C24 N18 C9 O11 -178.4(5) . . . . ?
C24 N18 C9 N19 0.5(6) . . . . ?
C24 N18 C10 N17 90.9(6) . . . . ?
C24 N3 C39 N4 5.3(6) . . . . ?
C24 N3 C39 O3 -173.3(5) . . . . ?
C24 N3 C40 N2 -84.9(6) . . . . ?
C2 N25 C17 N10 75.6(7) . . . . ?
C2 N25 C17 C18 -172.8(5) . . . . ?
C2 N25 C3 O14 -13.8(10) . . . . ?
C2 N25 C3 N24 167.2(5) . . . . ?
C2 N26 C16 N11 -86.1(7) . . . . ?
C2 N26 C16 C15 162.7(5) . . . . ?
C2 N26 C1 O8 15.0(10) . . . . ?
C2 N26 C1 N27 -164.8(5) . . . . ?
C6 N22 C20 N7 -74.8(6) . . . . ?
C6 N22 C20 C19 174.6(4) . . . . ?
C6 N22 C5 N23 -170.1(5) . . . . ?
C6 N22 C5 O13 8.6(9) . . . . ?
C6 N21 C21 N6 82.2(6) . . . . ?
C6 N21 C21 C22 -166.2(4) . . . . ?
C6 N21 C7 O12 -16.8(8) . . . . ?
C6 N21 C7 N20 163.6(4) . . . . ?
C19 N8 C35 O5 168.1(5) . . . . ?
C19 N8 C35 N7 -11.0(6) . . . . ?
C19 N8 C34 N9 77.4(6) . . . . ?
C19 N23 C5 N22 0.3(6) . . . . ?
C19 N23 C5 O13 -178.5(6) . . . . ?
C19 N23 C4 N24 -89.4(7) . . . . ?
C16 N11 C31 O7 -171.0(5) . . . . ?
C16 N11 C31 N12 9.1(6) . . . . ?
C16 N11 C32 N10 -77.7(7) . . . . ?
C16 N26 C2 N25 89.8(7) . . . . ?
C16 N26 C1 O8 175.2(6) . . . . ?
C16 N26 C1 N27 -4.6(7) . . . . ?
C41 N2 C25 N17 114.5(5) . . . . ?
C41 N2 C25 C26 2.0(5) . . . . ?
C41 N2 C40 N3 -101.6(6) . . . . ?
C41 N1 C42 N14 112.5(6) . . . . ?
C41 N1 C26 N16 -109.8(5) . . . . ?
C41 N1 C26 C25 -0.2(5) . . . . ?
C35 N8 C19 N23 126.8(5) . . . . ?
C35 N8 C19 C20 15.1(5) . . . . ?
C35 N8 C34 N9 -126.7(5) . . . . ?
C35 N7 C36 N6 93.9(6) . . . . ?
C35 N7 C20 N22 -101.1(5) . . . . ?
C35 N7 C20 C19 8.0(5) . . . . ?
C30 N12 C31 O7 13.9(8) . . . . ?
C30 N12 C31 N11 -166.2(5) . . . . ?
C30 N12 C15 N27 -86.0(6) . . . . ?
C30 N12 C15 C16 162.4(5) . . . . ?
C30 N13 C28 N28 71.4(7) . . . . ?
C30 N13 C28 C27 -177.0(5) . . . . ?
C30 N13 C29 N14 -178.2(5) . . . . ?
C30 N13 C29 O1 3.7(9) . . . . ?
C11 N16 C26 N1 112.0(5) . . . . ?
C11 N16 C26 C25 1.5(5) . . . . ?
C11 N16 C12 N15 -114.7(5) . . . . ?
C11 N17 C10 N18 94.5(6) . . . . ?
C11 N17 C25 N2 -106.6(5) . . . . ?
C11 N17 C25 C26 5.0(5) . . . . ?
C42 N1 C41 O2 -15.3(8) . . . . ?
C42 N1 C41 N2 163.3(5) . . . . ?
C42 N1 C26 N16 88.5(5) . . . . ?
C42 N1 C26 C25 -161.9(4) . . . . ?
C42 N14 C27 N15 -81.3(6) . . . . ?
C42 N14 C27 C28 167.4(5) . . . . ?
C42 N14 C29 O1 14.9(9) . . . . ?
C42 N14 C29 N13 -163.2(5) . . . . ?
C34 N8 C19 N23 -74.8(6) . . . . ?
C34 N8 C19 C20 173.5(5) . . . . ?
C34 N8 C35 O5 9.7(8) . . . . ?
C34 N8 C35 N7 -169.4(5) . . . . ?
C34 N9 C33 O6 -23.0(8) . . . . ?
C34 N9 C33 N10 156.9(4) . . . . ?
C34 N9 C18 N24 89.2(6) . . . . ?
C34 N9 C18 C17 -159.8(4) . . . . ?
C26 N1 C41 O2 -177.2(5) . . . . ?
C26 N1 C41 N2 1.5(6) . . . . ?
C26 N1 C42 N14 -87.4(6) . . . . ?
C26 N16 C11 O10 179.2(5) . . . . ?
C26 N16 C11 N17 1.5(6) . . . . ?
C26 N16 C12 N15 77.9(6) . . . . ?
C27 N14 C42 N1 78.9(7) . . . . ?
C27 N14 C29 O1 174.0(6) . . . . ?
C27 N14 C29 N13 -4.2(6) . . . . ?
C27 N15 C13 N28 5.5(6) . . . . ?
C27 N15 C13 O9 -174.8(6) . . . . ?
C27 N15 C12 N16 -86.6(6) . . . . ?
C17 N10 C33 O6 178.8(5) . . . . ?
C17 N10 C33 N9 -1.2(6) . . . . ?
C17 N10 C32 N11 89.2(6) . . . . ?
C17 N25 C2 N26 -79.5(7) . . . . ?
C17 N25 C3 O14 -174.1(6) . . . . ?
C17 N25 C3 N24 7.0(6) . . . . ?
C32 N10 C33 O6 7.9(8) . . . . ?
C32 N10 C33 N9 -172.0(4) . . . . ?
C32 N10 C17 N25 -86.0(6) . . . . ?
C32 N10 C17 C18 163.0(5) . . . . ?
C32 N11 C31 O7 -2.6(9) . . . . ?
C32 N11 C31 N12 177.5(5) . . . . ?
C32 N11 C16 N26 75.2(7) . . . . ?
C32 N11 C16 C15 -173.9(5) . . . . ?
C1 N27 C14 N28 110.1(6) . . . . ?
C1 N27 C15 N12 -113.7(5) . . . . ?
C1 N27 C15 C16 -2.1(6) . . . . ?
C1 N26 C2 N25 -112.2(7) . . . . ?
C1 N26 C16 N11 114.3(6) . . . . ?
C1 N26 C16 C15 3.1(6) . . . . ?
C40 N3 C39 N4 172.4(5) . . . . ?
C40 N3 C39 O3 -6.1(9) . . . . ?
C40 N3 C24 N18 74.7(6) . . . . ?
C40 N3 C24 C23 -175.6(5) . . . . ?
C40 N2 C25 N17 -75.3(6) . . . . ?
C40 N2 C25 C26 172.2(4) . . . . ?
C40 N2 C41 O2 6.0(8) . . . . ?
C40 N2 C41 N1 -172.6(4) . . . . ?
C3 N24 C18 N9 100.8(6) . . . . ?
C3 N24 C18 C17 -10.6(6) . . . . ?
C3 N24 C4 N23 -100.6(6) . . . . ?
C3 N25 C2 N26 122.6(6) . . . . ?
C3 N25 C17 N10 -124.6(5) . . . . ?
C3 N25 C17 C18 -13.1(6) . . . . ?
C28 N28 C13 O9 169.8(6) . . . . ?
C28 N28 C13 N15 -10.5(6) . . . . ?
C28 N28 C14 N27 89.7(7) . . . . ?
C28 N13 C30 N12 -78.4(7) . . . . ?
C28 N13 C29 N14 -2.6(6) . . . . ?
C28 N13 C29 O1 179.2(6) . . . . ?
C12 N16 C11 O10 10.7(8) . . . . ?
C12 N16 C11 N17 -166.9(5) . . . . ?
C12 N16 C26 N1 -79.5(6) . . . . ?
C12 N16 C26 C25 170.0(4) . . . . ?
C12 N15 C13 N28 166.2(5) . . . . ?
C12 N15 C13 O9 -14.0(9) . . . . ?
C12 N15 C27 N14 89.4(6) . . . . ?
C12 N15 C27 C28 -159.7(4) . . . . ?
C4 N23 C5 N22 171.6(5) . . . . ?
C4 N23 C5 O13 -7.2(9) . . . . ?
C4 N23 C19 N8 87.3(6) . . . . ?
C4 N23 C19 C20 -162.0(5) . . . . ?
C4 N24 C18 N9 -77.6(6) . . . . ?
C4 N24 C18 C17 171.0(5) . . . . ?
C4 N24 C3 O14 2.4(9) . . . . ?
C4 N24 C3 N25 -178.7(5) . . . . ?
C14 N28 C13 O9 13.9(9) . . . . ?
C14 N28 C13 N15 -166.3(5) . . . . ?
C14 N28 C28 N13 -82.1(6) . . . . ?
C14 N28 C28 C27 165.8(5) . . . . ?
C14 N27 C1 O8 -5.8(10) . . . . ?
C14 N27 C1 N26 174.1(5) . . . . ?
C14 N27 C15 N12 76.2(7) . . . . ?
C14 N27 C15 C16 -172.2(5) . . . . ?
C29 N14 C42 N1 -124.1(6) . . . . ?
C29 N14 C27 N15 119.8(5) . . . . ?
C29 N14 C27 C28 8.5(6) . . . . ?
C29 N13 C30 N12 96.7(6) . . . . ?
C29 N13 C28 N28 -104.0(6) . . . . ?
C29 N13 C28 C27 7.6(6) . . . . ?
C15 N12 C31 O7 171.4(5) . . . . ?
C15 N12 C31 N11 -8.7(6) . . . . ?
C15 N12 C30 N13 90.4(6) . . . . ?
C15 N27 C1 O8 -175.6(6) . . . . ?
C15 N27 C1 N26 4.2(7) . . . . ?
C15 N27 C14 N28 -81.0(7) . . . . ?
C44 C45 C46 O17 57.7(11) . . . . ?
C44 C45 C43 O18 -179.6(9) . . . . ?
C46 C45 C44 O16 44.5(12) . . . . ?
C46 C45 C44 O15 -134.5(12) . . . . ?
C46 C45 C43 O18 -55.7(12) . . . . ?
C43 C45 C44 O16 169.3(9) . . . . ?
C43 C45 C44 O15 -9.7(14) . . . . ?
C43 C45 C46 O17 -63.4(11) . . . . ?
C47 C45 C44 O16 -71.1(11) . . . . ?
C47 C45 C44 O15 109.9(14) . . . . ?
C47 C45 C46 O17 176.2(10) . . . . ?
C47 C45 C43 O18 61.4(13) . . . . ?

loop_
_smtbx_masks_void_nr
_smtbx_masks_void_average_x
_smtbx_masks_void_average_y
_smtbx_masks_void_average_z
_smtbx_masks_void_volume
_smtbx_masks_void_count_electrons
_smtbx_masks_void_content
1 -0.961 0.000 0.500 988.1 244.4 '24 H2O'
2 -0.221 0.500 1.000 988.1 244.4 '24 H2O'
